data_7710491
loop_
_publ_author_name
'Orton, Georgia R. F.'
'Ghosh, Shishir'
'Alker, Lucy'
'Sarker, Jagodish C.'
'Pugh, David'
'Richmond, Michael G.'
'Hartl, Franti\<sek'
'Hogarth, Graeme'

_publ_section_title
;
 Biomimics of [FeFe]-hydrogenases incorporating redox-active ligands:
 synthesis, redox properties and spectroelectrochemistry of
 diiron-dithiolate complexes with ferrocenyl-diphosphines as Fe4S4
 surrogates
;
_journal_name_full 'Dalton Transactions'
_journal_paper_doi 10.1039/D2DT00419D
_journal_year 2022
_chemical_formula_moiety 'C50 H40 Fe3 N2 O4 P2 S2, 1.5[C6H12]'
_chemical_formula_sum 'C50 H40 Fe3 N2 O4 P2 S2'
_chemical_formula_weight 1026.45
_space_group_crystal_system triclinic
_space_group_IT_number 2
_space_group_name_Hall '-P 1'
_space_group_name_H-M_alt 'P -1'
_atom_sites_solution_hydrogens mixed
_atom_sites_solution_primary dual
_audit_creation_date 2022-04-17
_audit_creation_method
;
Olex2 1.5
(compiled 2022.04.07 svn.rca3783a0 for OlexSys, GUI svn.r6498)
;
_audit_update_record
;
2022-05-16 deposited with the CCDC.	2022-06-15 downloaded from the CCDC.
;
_cell_angle_alpha 79.137(4)
_cell_angle_beta 74.698(4)
_cell_angle_gamma 83.481(4)
_cell_formula_units_Z 2
_cell_length_a 12.2873(6)
_cell_length_b 12.6980(6)
_cell_length_c 18.6853(9)
_cell_measurement_reflns_used 6857
_cell_measurement_temperature 150(2)
_cell_measurement_theta_max 29.0150
_cell_measurement_theta_min 3.3390
_cell_volume 2755.3(2)
_computing_cell_refinement
;
CrysAlisPro, Agilent Technologies,
Version 1.171.36.28 (release 01-02-2013 CrysAlis171 .NET)
(compiled Feb  1 2013,16:14:44)
;
_computing_data_collection
;
CrysAlisPro, Agilent Technologies,
Version 1.171.36.28 (release 01-02-2013 CrysAlis171 .NET)
(compiled Feb  1 2013,16:14:44)
;
_computing_data_reduction
;
CrysAlisPro, Agilent Technologies,
Version 1.171.36.28 (release 01-02-2013 CrysAlis171 .NET)
(compiled Feb  1 2013,16:14:44)
;
_computing_molecular_graphics 'Olex2 1.5 (Dolomanov et al., 2009)'
_computing_publication_material 'Olex2 1.5 (Dolomanov et al., 2009)'
_computing_structure_refinement 'SHELXL 2018/3 (Sheldrick, 2015)'
_computing_structure_solution 'SHELXT  (Sheldrick, 2015)'
_diffrn_ambient_temperature 150(2)
_diffrn_detector_area_resol_mean 5.2031
_diffrn_measured_fraction_theta_full 0.993
_diffrn_measured_fraction_theta_max 0.833
_diffrn_measurement_details
;
#__ type_ start__ end____ width___ exp.time_
  1 omega  -59.00   39.00   1.0000   46.0700
omega____ theta____ kappa____ phi______ frames
    -       12.2220  -57.0000  -30.0000 98

#__ type_ start__ end____ width___ exp.time_
  2 omega  -20.00   54.00   1.0000   46.0700
omega____ theta____ kappa____ phi______ frames
    -       12.2220  -99.0000 -120.0000 74

#__ type_ start__ end____ width___ exp.time_
  3 omega  -16.00   82.00   1.0000   46.0700
omega____ theta____ kappa____ phi______ frames
    -       12.2220   57.0000  120.0000 98
;
_diffrn_measurement_device_type 'SuperNova, Dual, Cu at zero, Atlas'
_diffrn_measurement_method '\w scans'
_diffrn_radiation_type MoK\a
_diffrn_radiation_wavelength 0.71073
_diffrn_reflns_av_R_equivalents 0.0331
_diffrn_reflns_av_unetI/netI 0.0682
_diffrn_reflns_Laue_measured_fraction_full 0.993
_diffrn_reflns_Laue_measured_fraction_max 0.833
_diffrn_reflns_limit_h_max 16
_diffrn_reflns_limit_h_min -16
_diffrn_reflns_limit_k_max 16
_diffrn_reflns_limit_k_min -12
_diffrn_reflns_limit_l_max 22
_diffrn_reflns_limit_l_min -24
_diffrn_reflns_number 18812
_diffrn_reflns_point_group_measured_fraction_full 0.993
_diffrn_reflns_point_group_measured_fraction_max 0.833
_diffrn_reflns_theta_full 25.242
_diffrn_reflns_theta_max 29.246
_diffrn_reflns_theta_min 3.029
_exptl_absorpt_coefficient_mu 0.953
_exptl_absorpt_correction_T_max 0.943
_exptl_absorpt_correction_T_min 0.929
_exptl_absorpt_correction_type gaussian
_exptl_absorpt_process_details
;
CrysAlisPro, Agilent Technologies,
Version 1.171.36.28 (release 01-02-2013 CrysAlis171 .NET)
(compiled Feb  1 2013,16:14:44)
Numerical absorption correction based on gaussian integration over
			a multifaceted crystal model
;
_exptl_crystal_colour red
_exptl_crystal_colour_primary red
_exptl_crystal_density_diffrn 1.237
_exptl_crystal_description block
_exptl_crystal_F_000 1052
_exptl_crystal_size_max 0.2165
_exptl_crystal_size_mid 0.1939
_exptl_crystal_size_min 0.1504
_refine_diff_density_max 0.734
_refine_diff_density_min -0.488
_refine_diff_density_rms 0.084
_refine_ls_extinction_method none
_refine_ls_goodness_of_fit_ref 1.039
_refine_ls_hydrogen_treatment constr
_refine_ls_matrix_type full
_refine_ls_number_parameters 569
_refine_ls_number_reflns 12487
_refine_ls_number_restraints 0
_refine_ls_restrained_S_all 1.039
_refine_ls_R_factor_all 0.0661
_refine_ls_R_factor_gt 0.0492
_refine_ls_shift/su_max 0.001
_refine_ls_shift/su_mean 0.000
_refine_ls_structure_factor_coef Fsqd
_refine_ls_weighting_details 'w=1/[\s^2^(Fo^2^)+(0.0544P)^2^+0.0048P] where P=(Fo^2^+2Fc^2^)/3'
_refine_ls_weighting_scheme calc
_refine_ls_wR_factor_gt 0.1129
_refine_ls_wR_factor_ref 0.1228
_reflns_Friedel_coverage 0.000
_reflns_number_gt 9542
_reflns_number_total 12487
_reflns_threshold_expression 'I > 2\s(I)'
_cod_data_source_file d2dt00419d2.cif
_cod_data_source_block xstr0193
_cod_database_code 7710491
_shelx_shelxl_version_number 2018/3
_shelx_space_group_comment
;
The symmetry employed for this shelxl refinement is uniquely defined
by the following loop, which should always be used as a source of
symmetry information in preference to the above space-group names.
They are only intended as comments.
;
_olex2_refinement_description
;
1. Fixed Uiso
 At 1.2 times of:
  All C(H) groups, All N(H,H) groups
2.a Rotating group:
 N2(H2A,H2B)
2.b Aromatic/amide H refined with riding coordinates:
 C6(H6), C7(H7), C8(H8), C9(H9), C10(H10), C12(H12), C13(H13), C14(H14),
 C15(H15), C16(H16), C18(H18), C19(H19), C20(H20), C21(H21), C23(H23), C24(H24),
  C25(H25), C26(H26), C28(H28), C29(H29), C30(H30), C31(H31), C32(H32),
 C34(H34), C35(H35), C36(H36), C37(H37), C38(H38), C40(H40), C41(H41), C43(H43),
  C44(H44), C46(H46), C47(H47), C49(H49), C50(H50)
2.c X=CH2 refined with riding coordinates:
 N1(H1A,H1B)
;
_smtbx_masks_special_details
;
A solvent mask was calculated and 149 electrons were 
found in a volume of 758\%A^3^ in 1 void per unit cell. 
This is consistent with the presence of 
1.5[C6H12] per Asymmetric Unit 
which account for 144 electrons 
per unit cell.
;
_smtbx_masks_void_probe_radius 1.2
_smtbx_masks_void_truncation_radius 1.2
_olex2_submission_special_instructions 'No special instructions were received'

loop_
_space_group_symop_operation_xyz
'x, y, z'
'-x, -y, -z'

loop_
_atom_site_label
_atom_site_type_symbol
_atom_site_fract_x
_atom_site_fract_y
_atom_site_fract_z
_atom_site_U_iso_or_equiv
_atom_site_adp_type
_atom_site_occupancy
_atom_site_site_symmetry_order
_atom_site_calc_flag
_atom_site_refinement_flags_posn
_atom_site_refinement_flags_adp
_atom_site_refinement_flags_occupancy
_atom_site_disorder_assembly
_atom_site_disorder_group
Fe1 Fe 0.19236(3) 0.68627(3) 0.34914(2) 0.01731(10) Uani 1 1 d . . . . .
Fe2 Fe 0.39453(3) 0.65885(3) 0.26011(2) 0.01748(10) Uani 1 1 d . . . . .
Fe3 Fe 0.20100(4) 0.93177(3) 0.13421(2) 0.02100(11) Uani 1 1 d . . . . .
S1 S 0.23607(6) 0.58362(5) 0.25833(4) 0.01825(15) Uani 1 1 d . . . . .
S2 S 0.33676(6) 0.57974(5) 0.38247(4) 0.01879(15) Uani 1 1 d . . . . .
P1 P 0.05197(6) 0.77196(6) 0.29978(4) 0.01952(16) Uani 1 1 d . . . . .
P2 P 0.43207(6) 0.75611(6) 0.14290(4) 0.01965(16) Uani 1 1 d . . . . .
O1 O 0.0351(2) 0.61987(19) 0.49416(12) 0.0379(6) Uani 1 1 d . . . . .
O2 O 0.2544(2) 0.87338(16) 0.39464(11) 0.0298(5) Uani 1 1 d . . . . .
O3 O 0.57295(19) 0.48892(17) 0.22499(12) 0.0314(5) Uani 1 1 d . . . . .
O4 O 0.5125(2) 0.81828(17) 0.29992(11) 0.0330(5) Uani 1 1 d . . . . .
N1 N 0.2471(3) 0.10406(19) 0.34770(15) 0.0377(7) Uani 1 1 d . . . . .
H1A H 0.287819 0.064734 0.316465 0.045 Uiso 1 1 calc R U . . .
H1B H 0.204942 0.074567 0.389548 0.045 Uiso 1 1 calc R U . . .
N2 N 0.5380(3) 0.6954(2) 0.61338(17) 0.0509(9) Uani 1 1 d . . . . .
H2A H 0.606262 0.667374 0.606784 0.061 Uiso 1 1 d R U . . .
H2B H 0.538312 0.763944 0.609654 0.061 Uiso 1 1 d R U . . .
C1 C 0.0926(3) 0.6436(2) 0.43495(16) 0.0240(6) Uani 1 1 d . . . . .
C2 C 0.2295(2) 0.8014(2) 0.37476(15) 0.0215(6) Uani 1 1 d . . . . .
C3 C 0.5047(3) 0.5583(2) 0.23602(15) 0.0222(6) Uani 1 1 d . . . . .
C4 C 0.4663(3) 0.7565(2) 0.28427(15) 0.0223(6) Uani 1 1 d . . . . .
C5 C -0.0582(2) 0.6844(2) 0.30059(15) 0.0235(6) Uani 1 1 d . . . . .
C6 C -0.0590(3) 0.5783(2) 0.33590(18) 0.0311(7) Uani 1 1 d . . . . .
H6 H -0.002365 0.550260 0.360129 0.037 Uiso 1 1 calc R U . . .
C7 C -0.1413(3) 0.5131(3) 0.33611(19) 0.0381(8) Uani 1 1 d . . . . .
H7 H -0.140380 0.442305 0.360740 0.046 Uiso 1 1 calc R U . . .
C8 C -0.2255(3) 0.5531(3) 0.29967(18) 0.0364(8) Uani 1 1 d . . . . .
H8 H -0.280901 0.509222 0.299126 0.044 Uiso 1 1 calc R U . . .
C9 C -0.2264(3) 0.6580(3) 0.26436(18) 0.0372(8) Uani 1 1 d . . . . .
H9 H -0.282972 0.685196 0.239867 0.045 Uiso 1 1 calc R U . . .
C10 C -0.1445(3) 0.7238(3) 0.26468(17) 0.0316(7) Uani 1 1 d . . . . .
H10 H -0.146795 0.794984 0.240809 0.038 Uiso 1 1 calc R U . . .
C11 C -0.0287(3) 0.8729(2) 0.35416(15) 0.0257(7) Uani 1 1 d . . . . .
C12 C -0.1316(3) 0.8537(3) 0.40473(17) 0.0342(8) Uani 1 1 d . . . . .
H12 H -0.162918 0.788494 0.410126 0.041 Uiso 1 1 calc R U . . .
C13 C -0.1894(3) 0.9305(3) 0.44783(19) 0.0494(10) Uani 1 1 d . . . . .
H13 H -0.258542 0.916456 0.481830 0.059 Uiso 1 1 calc R U . . .
C14 C -0.1432(4) 1.0280(3) 0.4398(2) 0.0497(11) Uani 1 1 d . . . . .
H14 H -0.181848 1.079834 0.467958 0.060 Uiso 1 1 calc R U . . .
C15 C -0.0411(3) 1.0478(3) 0.39061(19) 0.0418(9) Uani 1 1 d . . . . .
H15 H -0.010673 1.113391 0.385665 0.050 Uiso 1 1 calc R U . . .
C16 C 0.0181(3) 0.9718(2) 0.34781(17) 0.0318(7) Uani 1 1 d . . . . .
H16 H 0.088202 0.985974 0.315072 0.038 Uiso 1 1 calc R U . . .
C17 C 0.0741(2) 0.8424(2) 0.20272(15) 0.0214(6) Uani 1 1 d . . . . .
C18 C 0.1275(2) 0.7931(2) 0.13840(15) 0.0234(6) Uani 1 1 d . . . . .
H18 H 0.162441 0.724091 0.139371 0.028 Uiso 1 1 calc R U . . .
C19 C 0.1182(3) 0.8667(2) 0.07309(16) 0.0292(7) Uani 1 1 d . . . . .
H19 H 0.147071 0.855022 0.023746 0.035 Uiso 1 1 calc R U . . .
C20 C 0.0573(3) 0.9617(2) 0.09580(16) 0.0278(7) Uani 1 1 d . . . . .
H20 H 0.038849 1.022794 0.063906 0.033 Uiso 1 1 calc R U . . .
C21 C 0.0297(3) 0.9476(2) 0.17473(16) 0.0263(7) Uani 1 1 d . . . . .
H21 H -0.010435 0.997692 0.204012 0.032 Uiso 1 1 calc R U . . .
C22 C 0.3661(2) 0.8920(2) 0.13159(14) 0.0200(6) Uani 1 1 d . . . . .
C23 C 0.3552(3) 0.9651(2) 0.06441(16) 0.0249(6) Uani 1 1 d . . . . .
H23 H 0.382361 0.951530 0.015406 0.030 Uiso 1 1 calc R U . . .
C24 C 0.2965(3) 1.0607(2) 0.08565(16) 0.0278(7) Uani 1 1 d . . . . .
H24 H 0.277506 1.120469 0.052925 0.033 Uiso 1 1 calc R U . . .
C25 C 0.2710(3) 1.0509(2) 0.16512(16) 0.0262(7) Uani 1 1 d . . . . .
H25 H 0.232823 1.102643 0.193561 0.031 Uiso 1 1 calc R U . . .
C26 C 0.3144(3) 0.9474(2) 0.19325(16) 0.0224(6) Uani 1 1 d . . . . .
H26 H 0.309992 0.920101 0.243675 0.027 Uiso 1 1 calc R U . . .
C27 C 0.4192(3) 0.7030(2) 0.06037(15) 0.0249(6) Uani 1 1 d . . . . .
C28 C 0.4695(3) 0.7549(3) -0.01231(16) 0.0324(7) Uani 1 1 d . . . . .
H28 H 0.511113 0.814269 -0.018919 0.039 Uiso 1 1 calc R U . . .
C29 C 0.4564(3) 0.7164(3) -0.07453(18) 0.0439(9) Uani 1 1 d . . . . .
H29 H 0.488918 0.750982 -0.122741 0.053 Uiso 1 1 calc R U . . .
C30 C 0.3959(3) 0.6279(3) -0.06545(19) 0.0465(10) Uani 1 1 d . . . . .
H30 H 0.386135 0.604173 -0.107365 0.056 Uiso 1 1 calc R U . . .
C31 C 0.3498(3) 0.5746(3) 0.00556(18) 0.0418(9) Uani 1 1 d . . . . .
H31 H 0.311827 0.512913 0.011669 0.050 Uiso 1 1 calc R U . . .
C32 C 0.3602(3) 0.6131(3) 0.06821(17) 0.0306(7) Uani 1 1 d . . . . .
H32 H 0.327053 0.577901 0.116118 0.037 Uiso 1 1 calc R U . . .
C33 C 0.5832(2) 0.7818(2) 0.11325(15) 0.0231(6) Uani 1 1 d . . . . .
C34 C 0.6230(3) 0.8749(3) 0.12268(17) 0.0327(7) Uani 1 1 d . . . . .
H34 H 0.571767 0.928992 0.141319 0.039 Uiso 1 1 calc R U . . .
C35 C 0.7382(3) 0.8887(3) 0.10472(18) 0.0400(9) Uani 1 1 d . . . . .
H35 H 0.763404 0.952445 0.110021 0.048 Uiso 1 1 calc R U . . .
C36 C 0.8158(3) 0.8072(3) 0.07879(19) 0.0472(10) Uani 1 1 d . . . . .
H36 H 0.892990 0.815359 0.068321 0.057 Uiso 1 1 calc R U . . .
C37 C 0.7777(3) 0.7140(3) 0.06867(18) 0.0423(9) Uani 1 1 d . . . . .
H37 H 0.829303 0.660053 0.050226 0.051 Uiso 1 1 calc R U . . .
C38 C 0.6629(3) 0.7009(3) 0.08595(17) 0.0343(8) Uani 1 1 d . . . . .
H38 H 0.638022 0.637626 0.079433 0.041 Uiso 1 1 calc R U . . .
C39 C 0.2464(2) 0.4415(2) 0.29089(14) 0.0181(6) Uani 1 1 d . . . . .
C40 C 0.1807(3) 0.3928(2) 0.35884(15) 0.0229(6) Uani 1 1 d . . . . .
H40 H 0.135515 0.435594 0.392039 0.028 Uiso 1 1 calc R U . . .
C41 C 0.1808(3) 0.2819(2) 0.37854(16) 0.0263(7) Uani 1 1 d . . . . .
H41 H 0.134855 0.251535 0.424137 0.032 Uiso 1 1 calc R U . . .
C42 C 0.2492(3) 0.2154(2) 0.33050(16) 0.0261(7) Uani 1 1 d . . . . .
C43 C 0.3171(3) 0.2643(2) 0.26285(16) 0.0292(7) Uani 1 1 d . . . . .
H43 H 0.364521 0.221714 0.230399 0.035 Uiso 1 1 calc R U . . .
C44 C 0.3151(3) 0.3755(2) 0.24307(15) 0.0245(6) Uani 1 1 d . . . . .
H44 H 0.360373 0.406192 0.197308 0.029 Uiso 1 1 calc R U . . .
C45 C 0.3965(3) 0.6291(2) 0.44638(15) 0.0202(6) Uani 1 1 d . . . . .
C46 C 0.3281(3) 0.6627(2) 0.51047(16) 0.0273(7) Uani 1 1 d . . . . .
H46 H 0.250110 0.670961 0.516833 0.033 Uiso 1 1 calc R U . . .
C47 C 0.3756(3) 0.6843(3) 0.56576(17) 0.0338(8) Uani 1 1 d . . . . .
H47 H 0.328819 0.706632 0.608876 0.041 Uiso 1 1 calc R U . . .
C48 C 0.4909(3) 0.6729(2) 0.55737(17) 0.0310(8) Uani 1 1 d . . . . .
C49 C 0.5596(3) 0.6427(2) 0.49124(17) 0.0312(7) Uani 1 1 d . . . . .
H49 H 0.637796 0.638645 0.483580 0.037 Uiso 1 1 calc R U . . .
C50 C 0.5133(3) 0.6187(2) 0.43686(16) 0.0267(7) Uani 1 1 d . . . . .
H50 H 0.560025 0.595725 0.393961 0.032 Uiso 1 1 calc R U . . .

loop_
_atom_site_aniso_label
_atom_site_aniso_U_11
_atom_site_aniso_U_22
_atom_site_aniso_U_33
_atom_site_aniso_U_23
_atom_site_aniso_U_13
_atom_site_aniso_U_12
Fe1 0.0181(2) 0.0175(2) 0.01604(19) -0.00408(15) -0.00328(16) 0.00010(16)
Fe2 0.0181(2) 0.0179(2) 0.0167(2) -0.00460(15) -0.00387(16) -0.00036(16)
Fe3 0.0222(2) 0.0215(2) 0.0192(2) -0.00113(16) -0.00625(17) -0.00248(17)
S1 0.0197(4) 0.0184(3) 0.0171(3) -0.0051(3) -0.0039(3) -0.0017(3)
S2 0.0208(4) 0.0174(3) 0.0184(3) -0.0041(3) -0.0051(3) 0.0005(3)
P1 0.0189(4) 0.0202(4) 0.0186(3) -0.0033(3) -0.0042(3) 0.0012(3)
P2 0.0189(4) 0.0231(4) 0.0175(3) -0.0046(3) -0.0039(3) -0.0026(3)
O1 0.0348(14) 0.0448(14) 0.0266(12) -0.0030(10) 0.0049(10) -0.0055(11)
O2 0.0418(14) 0.0201(11) 0.0313(11) -0.0094(9) -0.0126(10) -0.0009(10)
O3 0.0262(12) 0.0302(12) 0.0407(12) -0.0155(10) -0.0108(10) 0.0085(10)
O4 0.0403(14) 0.0342(13) 0.0297(11) -0.0065(10) -0.0117(11) -0.0147(11)
N1 0.058(2) 0.0172(13) 0.0368(15) -0.0069(11) -0.0053(14) -0.0093(13)
N2 0.072(3) 0.0351(17) 0.067(2) -0.0185(15) -0.052(2) 0.0066(16)
C1 0.0239(16) 0.0234(15) 0.0241(15) -0.0050(12) -0.0062(13) 0.0025(13)
C2 0.0192(15) 0.0257(16) 0.0179(13) -0.0042(11) -0.0036(12) 0.0040(12)
C3 0.0261(16) 0.0233(15) 0.0210(14) -0.0067(11) -0.0094(12) -0.0041(13)
C4 0.0241(16) 0.0222(15) 0.0179(14) 0.0013(11) -0.0049(12) 0.0009(12)
C5 0.0169(15) 0.0312(17) 0.0215(14) -0.0065(12) -0.0007(12) -0.0041(12)
C6 0.0226(17) 0.0332(18) 0.0393(18) -0.0007(14) -0.0127(15) -0.0061(14)
C7 0.038(2) 0.0294(18) 0.046(2) 0.0068(15) -0.0141(17) -0.0104(15)
C8 0.0254(18) 0.046(2) 0.0410(19) -0.0063(16) -0.0109(15) -0.0114(16)
C9 0.0234(18) 0.055(2) 0.0336(18) 0.0027(16) -0.0138(15) -0.0071(16)
C10 0.0278(18) 0.0378(19) 0.0274(16) 0.0032(13) -0.0086(14) -0.0051(15)
C11 0.0266(17) 0.0294(16) 0.0200(14) -0.0046(12) -0.0084(13) 0.0096(13)
C12 0.0283(18) 0.044(2) 0.0290(17) -0.0079(14) -0.0057(14) 0.0038(15)
C13 0.040(2) 0.069(3) 0.0335(19) -0.0200(18) 0.0002(17) 0.016(2)
C14 0.052(3) 0.059(3) 0.038(2) -0.0295(18) -0.0100(19) 0.025(2)
C15 0.048(2) 0.040(2) 0.0405(19) -0.0191(16) -0.0154(18) 0.0158(18)
C16 0.0337(19) 0.0298(17) 0.0308(16) -0.0132(13) -0.0046(14) 0.0087(15)
C17 0.0222(16) 0.0218(15) 0.0206(14) -0.0020(11) -0.0059(12) -0.0037(12)
C18 0.0192(15) 0.0236(15) 0.0285(15) -0.0035(12) -0.0065(13) -0.0062(12)
C19 0.0292(18) 0.0396(19) 0.0217(15) -0.0031(13) -0.0096(13) -0.0098(14)
C20 0.0240(17) 0.0321(17) 0.0283(16) 0.0045(13) -0.0142(14) -0.0038(13)
C21 0.0179(15) 0.0282(16) 0.0318(16) -0.0042(13) -0.0054(13) 0.0001(13)
C22 0.0221(15) 0.0226(15) 0.0165(13) -0.0007(11) -0.0072(12) -0.0053(12)
C23 0.0247(17) 0.0291(16) 0.0190(14) 0.0013(12) -0.0041(12) -0.0064(13)
C24 0.0307(18) 0.0246(16) 0.0292(16) 0.0042(12) -0.0127(14) -0.0086(13)
C25 0.0296(18) 0.0212(15) 0.0316(16) -0.0057(12) -0.0121(14) -0.0037(13)
C26 0.0245(16) 0.0226(15) 0.0223(14) -0.0042(11) -0.0086(12) -0.0027(12)
C27 0.0201(16) 0.0335(17) 0.0225(14) -0.0109(12) -0.0049(12) 0.0013(13)
C28 0.0302(18) 0.044(2) 0.0212(15) -0.0058(13) -0.0013(13) -0.0047(15)
C29 0.047(2) 0.062(2) 0.0189(16) -0.0121(15) 0.0016(15) -0.003(2)
C30 0.048(2) 0.068(3) 0.0302(18) -0.0270(18) -0.0064(17) -0.007(2)
C31 0.046(2) 0.051(2) 0.0332(18) -0.0240(16) -0.0034(17) -0.0128(18)
C32 0.0310(18) 0.0370(18) 0.0246(15) -0.0132(13) -0.0023(14) -0.0024(15)
C33 0.0173(15) 0.0320(16) 0.0183(14) -0.0005(12) -0.0016(12) -0.0073(12)
C34 0.0318(19) 0.043(2) 0.0244(16) 0.0004(14) -0.0097(14) -0.0112(15)
C35 0.039(2) 0.052(2) 0.0327(18) 0.0083(16) -0.0160(16) -0.0239(18)
C36 0.0232(19) 0.080(3) 0.0342(19) 0.0170(19) -0.0122(16) -0.0164(19)
C37 0.0259(19) 0.058(2) 0.0351(19) 0.0015(17) -0.0012(15) 0.0008(17)
C38 0.0259(18) 0.0386(19) 0.0335(17) 0.0000(14) -0.0032(14) -0.0009(15)
C39 0.0225(15) 0.0157(13) 0.0180(13) -0.0060(10) -0.0063(12) -0.0005(11)
C40 0.0238(16) 0.0225(15) 0.0219(14) -0.0055(11) -0.0037(12) -0.0005(12)
C41 0.0322(18) 0.0219(15) 0.0236(15) -0.0039(12) -0.0033(13) -0.0057(13)
C42 0.0344(18) 0.0180(15) 0.0293(16) -0.0056(12) -0.0127(14) -0.0015(13)
C43 0.037(2) 0.0236(16) 0.0270(16) -0.0129(13) -0.0042(14) 0.0025(14)
C44 0.0298(17) 0.0219(15) 0.0200(14) -0.0052(11) -0.0006(13) -0.0048(13)
C45 0.0270(16) 0.0143(13) 0.0206(14) -0.0002(11) -0.0094(12) -0.0029(12)
C46 0.0312(18) 0.0251(16) 0.0259(15) -0.0058(12) -0.0081(14) 0.0014(13)
C47 0.041(2) 0.0369(19) 0.0276(16) -0.0146(14) -0.0132(15) 0.0065(16)
C48 0.045(2) 0.0220(16) 0.0328(17) -0.0039(13) -0.0230(16) 0.0001(14)
C49 0.0285(18) 0.0281(17) 0.0406(19) 0.0028(14) -0.0191(16) -0.0059(14)
C50 0.0329(18) 0.0267(16) 0.0207(14) -0.0010(12) -0.0092(13) -0.0008(14)

loop_
_atom_type_symbol
_atom_type_description
_atom_type_scat_dispersion_real
_atom_type_scat_dispersion_imag
_atom_type_scat_source
C C 0.0033 0.0016 'International Tables Vol C Tables 4.2.6.8 and 6.1.1.4'
H H 0.0000 0.0000 'International Tables Vol C Tables 4.2.6.8 and 6.1.1.4'
Fe Fe 0.3463 0.8444 'International Tables Vol C Tables 4.2.6.8 and 6.1.1.4'
N N 0.0061 0.0033 'International Tables Vol C Tables 4.2.6.8 and 6.1.1.4'
O O 0.0106 0.0060 'International Tables Vol C Tables 4.2.6.8 and 6.1.1.4'
P P 0.1023 0.0942 'International Tables Vol C Tables 4.2.6.8 and 6.1.1.4'
S S 0.1246 0.1234 'International Tables Vol C Tables 4.2.6.8 and 6.1.1.4'

loop_
_geom_angle_atom_site_label_1
_geom_angle_atom_site_label_2
_geom_angle_atom_site_label_3
_geom_angle
_geom_angle_site_symmetry_1
_geom_angle_site_symmetry_3
_geom_angle_publ_flag
S1 Fe1 Fe2 54.95(2) . . ?
S1 Fe1 S2 79.92(3) . . ?
S2 Fe1 Fe2 54.94(2) . . ?
P1 Fe1 Fe2 119.24(2) . . ?
P1 Fe1 S1 89.29(3) . . ?
P1 Fe1 S2 169.14(3) . . ?
C1 Fe1 Fe2 148.43(9) . . ?
C1 Fe1 S1 119.53(10) . . ?
C1 Fe1 S2 94.11(9) . . ?
C1 Fe1 P1 90.12(9) . . ?
C2 Fe1 Fe2 91.89(10) . . ?
C2 Fe1 S1 143.15(10) . . ?
C2 Fe1 S2 94.27(9) . . ?
C2 Fe1 P1 95.13(9) . . ?
C2 Fe1 C1 97.07(13) . . ?
S1 Fe2 Fe1 54.06(2) . . ?
S1 Fe2 S2 78.96(3) . . ?
S2 Fe2 Fe1 54.20(2) . . ?
P2 Fe2 Fe1 118.22(2) . . ?
P2 Fe2 S1 99.18(3) . . ?
P2 Fe2 S2 171.75(3) . . ?
C3 Fe2 Fe1 141.98(10) . . ?
C3 Fe2 S1 103.68(9) . . ?
C3 Fe2 S2 94.57(9) . . ?
C3 Fe2 P2 93.68(9) . . ?
C3 Fe2 C4 102.49(13) . . ?
C4 Fe2 Fe1 99.98(10) . . ?
C4 Fe2 S1 152.88(10) . . ?
C4 Fe2 S2 92.03(9) . . ?
C4 Fe2 P2 86.06(9) . . ?
C17 Fe3 C18 40.93(11) . . ?
C17 Fe3 C19 68.78(11) . . ?
C17 Fe3 C20 68.83(11) . . ?
C17 Fe3 C21 41.36(11) . . ?
C17 Fe3 C24 160.25(12) . . ?
C17 Fe3 C25 124.84(12) . . ?
C18 Fe3 C25 161.85(11) . . ?
C19 Fe3 C18 40.39(11) . . ?
C19 Fe3 C20 40.61(12) . . ?
C19 Fe3 C24 120.57(12) . . ?
C19 Fe3 C25 156.65(12) . . ?
C20 Fe3 C18 68.14(12) . . ?
C20 Fe3 C24 106.08(12) . . ?
C20 Fe3 C25 121.73(12) . . ?
C21 Fe3 C18 68.46(12) . . ?
C21 Fe3 C19 68.13(12) . . ?
C21 Fe3 C20 40.19(11) . . ?
C21 Fe3 C24 122.65(12) . . ?
C21 Fe3 C25 108.32(13) . . ?
C22 Fe3 C17 122.72(11) . . ?
C22 Fe3 C18 107.38(11) . . ?
C22 Fe3 C19 122.19(12) . . ?
C22 Fe3 C20 158.18(12) . . ?
C22 Fe3 C21 160.05(11) . . ?
C22 Fe3 C23 41.59(11) . . ?
C22 Fe3 C24 69.11(12) . . ?
C22 Fe3 C25 69.20(11) . . ?
C22 Fe3 C26 41.20(11) . . ?
C23 Fe3 C17 158.72(12) . . ?
C23 Fe3 C18 121.75(12) . . ?
C23 Fe3 C19 105.67(12) . . ?
C23 Fe3 C20 121.13(12) . . ?
C23 Fe3 C21 157.45(11) . . ?
C23 Fe3 C24 40.34(12) . . ?
C23 Fe3 C25 68.29(12) . . ?
C23 Fe3 C26 68.69(12) . . ?
C24 Fe3 C18 156.63(12) . . ?
C24 Fe3 C25 40.40(11) . . ?
C26 Fe3 C17 109.27(11) . . ?
C26 Fe3 C18 125.40(11) . . ?
C26 Fe3 C19 160.37(12) . . ?
C26 Fe3 C20 158.48(12) . . ?
C26 Fe3 C21 124.19(12) . . ?
C26 Fe3 C24 68.07(11) . . ?
C26 Fe3 C25 40.51(11) . . ?
Fe1 S1 Fe2 70.99(2) . . ?
C39 S1 Fe1 115.18(9) . . ?
C39 S1 Fe2 110.54(9) . . ?
Fe1 S2 Fe2 70.86(2) . . ?
C45 S2 Fe1 114.28(9) . . ?
C45 S2 Fe2 114.79(10) . . ?
C5 P1 Fe1 113.96(9) . . ?
C11 P1 Fe1 112.33(9) . . ?
C11 P1 C5 102.32(14) . . ?
C11 P1 C17 102.91(13) . . ?
C17 P1 Fe1 123.50(10) . . ?
C17 P1 C5 99.06(13) . . ?
C22 P2 Fe2 117.15(9) . . ?
C22 P2 C27 104.04(12) . . ?
C22 P2 C33 101.52(14) . . ?
C27 P2 Fe2 122.46(10) . . ?
C33 P2 Fe2 108.87(9) . . ?
C33 P2 C27 99.55(13) . . ?
H1A N1 H1B 120.0 . . ?
C42 N1 H1A 120.0 . . ?
C42 N1 H1B 120.0 . . ?
H2A N2 H2B 109.5 . . ?
C48 N2 H2A 109.0 . . ?
C48 N2 H2B 109.0 . . ?
O1 C1 Fe1 172.9(3) . . ?
O2 C2 Fe1 176.7(2) . . ?
O3 C3 Fe2 175.4(3) . . ?
O4 C4 Fe2 179.5(3) . . ?
C6 C5 P1 122.0(2) . . ?
C6 C5 C10 117.6(3) . . ?
C10 C5 P1 120.4(2) . . ?
C5 C6 H6 119.1 . . ?
C7 C6 C5 121.8(3) . . ?
C7 C6 H6 119.1 . . ?
C6 C7 H7 120.0 . . ?
C6 C7 C8 119.9(3) . . ?
C8 C7 H7 120.0 . . ?
C7 C8 H8 120.4 . . ?
C9 C8 C7 119.3(3) . . ?
C9 C8 H8 120.4 . . ?
C8 C9 H9 119.6 . . ?
C8 C9 C10 120.9(3) . . ?
C10 C9 H9 119.6 . . ?
C5 C10 H10 119.7 . . ?
C9 C10 C5 120.5(3) . . ?
C9 C10 H10 119.7 . . ?
C12 C11 P1 122.2(3) . . ?
C12 C11 C16 118.5(3) . . ?
C16 C11 P1 119.3(2) . . ?
C11 C12 H12 119.5 . . ?
C11 C12 C13 121.1(4) . . ?
C13 C12 H12 119.5 . . ?
C12 C13 H13 120.2 . . ?
C14 C13 C12 119.6(4) . . ?
C14 C13 H13 120.2 . . ?
C13 C14 H14 120.0 . . ?
C15 C14 C13 120.1(3) . . ?
C15 C14 H14 120.0 . . ?
C14 C15 H15 119.5 . . ?
C14 C15 C16 121.0(4) . . ?
C16 C15 H15 119.5 . . ?
C11 C16 H16 120.1 . . ?
C15 C16 C11 119.7(3) . . ?
C15 C16 H16 120.1 . . ?
P1 C17 Fe3 132.33(15) . . ?
C18 C17 Fe3 69.87(17) . . ?
C18 C17 P1 123.8(2) . . ?
C18 C17 C21 106.5(2) . . ?
C21 C17 Fe3 69.37(17) . . ?
C21 C17 P1 129.0(2) . . ?
Fe3 C18 H18 127.0 . . ?
C17 C18 Fe3 69.20(16) . . ?
C17 C18 H18 125.7 . . ?
C19 C18 Fe3 69.66(17) . . ?
C19 C18 C17 108.5(3) . . ?
C19 C18 H18 125.7 . . ?
Fe3 C19 H19 125.9 . . ?
C18 C19 Fe3 69.95(16) . . ?
C18 C19 H19 125.9 . . ?
C18 C19 C20 108.2(3) . . ?
C20 C19 Fe3 69.80(16) . . ?
C20 C19 H19 125.9 . . ?
Fe3 C20 H20 126.4 . . ?
C19 C20 Fe3 69.59(16) . . ?
C19 C20 H20 125.9 . . ?
C21 C20 Fe3 69.65(16) . . ?
C21 C20 C19 108.2(2) . . ?
C21 C20 H20 125.9 . . ?
Fe3 C21 H21 126.4 . . ?
C17 C21 Fe3 69.28(17) . . ?
C17 C21 H21 125.7 . . ?
C20 C21 Fe3 70.16(17) . . ?
C20 C21 C17 108.5(3) . . ?
C20 C21 H21 125.7 . . ?
P2 C22 Fe3 125.87(15) . . ?
C23 C22 Fe3 69.59(16) . . ?
C23 C22 P2 130.2(2) . . ?
C26 C22 Fe3 69.94(16) . . ?
C26 C22 P2 123.38(19) . . ?
C26 C22 C23 106.4(2) . . ?
Fe3 C23 H23 126.6 . . ?
C22 C23 Fe3 68.82(17) . . ?
C22 C23 H23 125.8 . . ?
C24 C23 Fe3 70.32(18) . . ?
C24 C23 C22 108.3(2) . . ?
C24 C23 H23 125.8 . . ?
Fe3 C24 H24 126.4 . . ?
C23 C24 Fe3 69.34(17) . . ?
C23 C24 H24 125.6 . . ?
C23 C24 C25 108.9(2) . . ?
C25 C24 Fe3 70.29(17) . . ?
C25 C24 H24 125.6 . . ?
Fe3 C25 H25 127.0 . . ?
C24 C25 Fe3 69.31(16) . . ?
C24 C25 H25 126.3 . . ?
C24 C25 C26 107.4(3) . . ?
C26 C25 Fe3 68.91(16) . . ?
C26 C25 H25 126.3 . . ?
Fe3 C26 H26 126.7 . . ?
C22 C26 Fe3 68.86(15) . . ?
C22 C26 H26 125.5 . . ?
C25 C26 Fe3 70.57(16) . . ?
C25 C26 C22 109.0(2) . . ?
C25 C26 H26 125.5 . . ?
C28 C27 P2 119.6(2) . . ?
C32 C27 P2 121.5(2) . . ?
C32 C27 C28 118.8(3) . . ?
C27 C28 H28 120.3 . . ?
C29 C28 C27 119.4(3) . . ?
C29 C28 H28 120.3 . . ?
C28 C29 H29 119.6 . . ?
C30 C29 C28 120.8(3) . . ?
C30 C29 H29 119.6 . . ?
C29 C30 H30 120.0 . . ?
C31 C30 C29 120.0(3) . . ?
C31 C30 H30 120.0 . . ?
C30 C31 H31 120.1 . . ?
C30 C31 C32 119.8(3) . . ?
C32 C31 H31 120.1 . . ?
C27 C32 C31 121.0(3) . . ?
C27 C32 H32 119.5 . . ?
C31 C32 H32 119.5 . . ?
C34 C33 P2 122.3(2) . . ?
C34 C33 C38 118.1(3) . . ?
C38 C33 P2 119.3(2) . . ?
C33 C34 H34 119.5 . . ?
C33 C34 C35 121.0(3) . . ?
C35 C34 H34 119.5 . . ?
C34 C35 H35 120.0 . . ?
C34 C35 C36 120.1(3) . . ?
C36 C35 H35 120.0 . . ?
C35 C36 H36 120.2 . . ?
C37 C36 C35 119.7(3) . . ?
C37 C36 H36 120.2 . . ?
C36 C37 H37 119.9 . . ?
C36 C37 C38 120.1(4) . . ?
C38 C37 H37 119.9 . . ?
C33 C38 H38 119.5 . . ?
C37 C38 C33 120.9(3) . . ?
C37 C38 H38 119.5 . . ?
C40 C39 S1 122.9(2) . . ?
C40 C39 C44 117.9(2) . . ?
C44 C39 S1 118.8(2) . . ?
C39 C40 H40 119.2 . . ?
C39 C40 C41 121.6(3) . . ?
C41 C40 H40 119.2 . . ?
C40 C41 H41 119.7 . . ?
C40 C41 C42 120.6(3) . . ?
C42 C41 H41 119.7 . . ?
N1 C42 C41 121.5(3) . . ?
N1 C42 C43 120.6(3) . . ?
C43 C42 C41 117.8(3) . . ?
C42 C43 H43 119.4 . . ?
C44 C43 C42 121.1(3) . . ?
C44 C43 H43 119.4 . . ?
C39 C44 H44 119.6 . . ?
C43 C44 C39 120.8(3) . . ?
C43 C44 H44 119.6 . . ?
C46 C45 S2 120.7(2) . . ?
C46 C45 C50 119.4(3) . . ?
C50 C45 S2 119.2(2) . . ?
C45 C46 H46 119.9 . . ?
C45 C46 C47 120.2(3) . . ?
C47 C46 H46 119.9 . . ?
C46 C47 H47 119.6 . . ?
C48 C47 C46 120.9(3) . . ?
C48 C47 H47 119.6 . . ?
C47 C48 N2 120.4(3) . . ?
C47 C48 C49 118.6(3) . . ?
C49 C48 N2 121.0(3) . . ?
C48 C49 H49 119.5 . . ?
C50 C49 C48 120.9(3) . . ?
C50 C49 H49 119.5 . . ?
C45 C50 H50 120.0 . . ?
C49 C50 C45 119.9(3) . . ?
C49 C50 H50 120.0 . . ?

loop_
_geom_bond_atom_site_label_1
_geom_bond_atom_site_label_2
_geom_bond_distance
_geom_bond_site_symmetry_2
_geom_bond_publ_flag
Fe1 Fe2 2.6268(6) . ?
Fe1 S1 2.2495(7) . ?
Fe1 S2 2.2553(7) . ?
Fe1 P1 2.2463(8) . ?
Fe1 C1 1.776(3) . ?
Fe1 C2 1.762(3) . ?
Fe2 S1 2.2744(8) . ?
Fe2 S2 2.2759(8) . ?
Fe2 P2 2.2608(8) . ?
Fe2 C3 1.780(3) . ?
Fe2 C4 1.786(3) . ?
Fe3 C17 2.039(3) . ?
Fe3 C18 2.048(3) . ?
Fe3 C19 2.044(3) . ?
Fe3 C20 2.047(3) . ?
Fe3 C21 2.040(3) . ?
Fe3 C22 2.024(3) . ?
Fe3 C23 2.035(3) . ?
Fe3 C24 2.048(3) . ?
Fe3 C25 2.061(3) . ?
Fe3 C26 2.039(3) . ?
S1 C39 1.794(3) . ?
S2 C45 1.791(3) . ?
P1 C5 1.842(3) . ?
P1 C11 1.824(3) . ?
P1 C17 1.829(3) . ?
P2 C22 1.820(3) . ?
P2 C27 1.844(3) . ?
P2 C33 1.841(3) . ?
O1 C1 1.150(3) . ?
O2 C2 1.148(3) . ?
O3 C3 1.154(3) . ?
O4 C4 1.139(3) . ?
N1 H1A 0.8600 . ?
N1 H1B 0.8600 . ?
N1 C42 1.392(4) . ?
N2 H2A 0.8600 . ?
N2 H2B 0.8600 . ?
N2 C48 1.408(4) . ?
C5 C6 1.384(4) . ?
C5 C10 1.398(4) . ?
C6 H6 0.9300 . ?
C6 C7 1.377(4) . ?
C7 H7 0.9300 . ?
C7 C8 1.383(4) . ?
C8 H8 0.9300 . ?
C8 C9 1.371(5) . ?
C9 H9 0.9300 . ?
C9 C10 1.382(5) . ?
C10 H10 0.9300 . ?
C11 C12 1.380(4) . ?
C11 C16 1.412(4) . ?
C12 H12 0.9300 . ?
C12 C13 1.393(5) . ?
C13 H13 0.9300 . ?
C13 C14 1.386(6) . ?
C14 H14 0.9300 . ?
C14 C15 1.362(6) . ?
C15 H15 0.9300 . ?
C15 C16 1.387(4) . ?
C16 H16 0.9300 . ?
C17 C18 1.429(4) . ?
C17 C21 1.441(4) . ?
C18 H18 0.9300 . ?
C18 C19 1.413(4) . ?
C19 H19 0.9300 . ?
C19 C20 1.420(4) . ?
C20 H20 0.9300 . ?
C20 C21 1.405(4) . ?
C21 H21 0.9300 . ?
C22 C23 1.441(4) . ?
C22 C26 1.430(4) . ?
C23 H23 0.9300 . ?
C23 C24 1.408(4) . ?
C24 H24 0.9300 . ?
C24 C25 1.419(4) . ?
C25 H25 0.9300 . ?
C25 C26 1.420(4) . ?
C26 H26 0.9300 . ?
C27 C28 1.404(4) . ?
C27 C32 1.386(4) . ?
C28 H28 0.9300 . ?
C28 C29 1.395(4) . ?
C29 H29 0.9300 . ?
C29 C30 1.377(5) . ?
C30 H30 0.9300 . ?
C30 C31 1.375(5) . ?
C31 H31 0.9300 . ?
C31 C32 1.391(4) . ?
C32 H32 0.9300 . ?
C33 C34 1.387(4) . ?
C33 C38 1.407(4) . ?
C34 H34 0.9300 . ?
C34 C35 1.389(5) . ?
C35 H35 0.9300 . ?
C35 C36 1.392(5) . ?
C36 H36 0.9300 . ?
C36 C37 1.383(5) . ?
C37 H37 0.9300 . ?
C37 C38 1.384(5) . ?
C38 H38 0.9300 . ?
C39 C40 1.386(4) . ?
C39 C44 1.392(4) . ?
C40 H40 0.9300 . ?
C40 C41 1.387(4) . ?
C41 H41 0.9300 . ?
C41 C42 1.397(4) . ?
C42 C43 1.394(4) . ?
C43 H43 0.9300 . ?
C43 C44 1.390(4) . ?
C44 H44 0.9300 . ?
C45 C46 1.379(4) . ?
C45 C50 1.393(4) . ?
C46 H46 0.9300 . ?
C46 C47 1.394(4) . ?
C47 H47 0.9300 . ?
C47 C48 1.377(5) . ?
C48 C49 1.393(5) . ?
C49 H49 0.9300 . ?
C49 C50 1.382(4) . ?
C50 H50 0.9300 . ?

loop_
_geom_torsion_atom_site_label_1
_geom_torsion_atom_site_label_2
_geom_torsion_atom_site_label_3
_geom_torsion_atom_site_label_4
_geom_torsion
_geom_torsion_site_symmetry_1
_geom_torsion_site_symmetry_2
_geom_torsion_site_symmetry_3
_geom_torsion_site_symmetry_4
_geom_torsion_publ_flag
Fe1 S1 C39 C40 32.6(3) . . . . ?
Fe1 S1 C39 C44 -153.72(19) . . . . ?
Fe1 S2 C45 C46 49.2(2) . . . . ?
Fe1 S2 C45 C50 -140.1(2) . . . . ?
Fe1 P1 C5 C6 6.5(3) . . . . ?
Fe1 P1 C5 C10 -173.3(2) . . . . ?
Fe1 P1 C11 C12 -100.0(2) . . . . ?
Fe1 P1 C11 C16 76.3(2) . . . . ?
Fe1 P1 C17 Fe3 -36.7(2) . . . . ?
Fe1 P1 C17 C18 56.2(3) . . . . ?
Fe1 P1 C17 C21 -133.9(2) . . . . ?
Fe2 S1 C39 C40 110.6(2) . . . . ?
Fe2 S1 C39 C44 -75.7(2) . . . . ?
Fe2 S2 C45 C46 128.4(2) . . . . ?
Fe2 S2 C45 C50 -61.0(2) . . . . ?
Fe2 P2 C22 Fe3 -73.82(16) . . . . ?
Fe2 P2 C22 C23 -166.6(2) . . . . ?
Fe2 P2 C22 C26 14.4(3) . . . . ?
Fe2 P2 C27 C28 -164.2(2) . . . . ?
Fe2 P2 C27 C32 16.2(3) . . . . ?
Fe2 P2 C33 C34 -94.1(2) . . . . ?
Fe2 P2 C33 C38 80.3(2) . . . . ?
Fe3 C17 C18 C19 -58.7(2) . . . . ?
Fe3 C17 C21 C20 59.4(2) . . . . ?
Fe3 C18 C19 C20 -59.5(2) . . . . ?
Fe3 C19 C20 C21 -59.1(2) . . . . ?
Fe3 C20 C21 C17 -58.8(2) . . . . ?
Fe3 C22 C23 C24 59.4(2) . . . . ?
Fe3 C22 C26 C25 -59.3(2) . . . . ?
Fe3 C23 C24 C25 59.4(2) . . . . ?
Fe3 C24 C25 C26 58.6(2) . . . . ?
Fe3 C25 C26 C22 58.3(2) . . . . ?
S1 C39 C40 C41 172.3(2) . . . . ?
S1 C39 C44 C43 -173.6(2) . . . . ?
S2 C45 C46 C47 169.5(2) . . . . ?
S2 C45 C50 C49 -171.2(2) . . . . ?
P1 C5 C6 C7 -179.8(3) . . . . ?
P1 C5 C10 C9 179.2(3) . . . . ?
P1 C11 C12 C13 177.4(2) . . . . ?
P1 C11 C16 C15 -178.1(2) . . . . ?
P1 C17 C18 Fe3 -128.2(2) . . . . ?
P1 C17 C18 C19 173.1(2) . . . . ?
P1 C17 C21 Fe3 128.4(2) . . . . ?
P1 C17 C21 C20 -172.2(2) . . . . ?
P2 C22 C23 Fe3 120.3(3) . . . . ?
P2 C22 C23 C24 179.7(2) . . . . ?
P2 C22 C26 Fe3 -120.4(2) . . . . ?
P2 C22 C26 C25 -179.7(2) . . . . ?
P2 C27 C28 C29 -177.9(3) . . . . ?
P2 C27 C32 C31 179.1(3) . . . . ?
P2 C33 C34 C35 175.4(2) . . . . ?
P2 C33 C38 C37 -174.9(2) . . . . ?
N1 C42 C43 C44 176.3(3) . . . . ?
N2 C48 C49 C50 178.8(3) . . . . ?
C5 P1 C11 C12 22.6(3) . . . . ?
C5 P1 C11 C16 -161.1(2) . . . . ?
C5 P1 C17 Fe3 -163.49(19) . . . . ?
C5 P1 C17 C18 -70.6(3) . . . . ?
C5 P1 C17 C21 99.3(3) . . . . ?
C5 C6 C7 C8 0.7(5) . . . . ?
C6 C5 C10 C9 -0.6(5) . . . . ?
C6 C7 C8 C9 -0.7(5) . . . . ?
C7 C8 C9 C10 0.1(5) . . . . ?
C8 C9 C10 C5 0.6(5) . . . . ?
C10 C5 C6 C7 0.0(5) . . . . ?
C11 P1 C5 C6 -115.0(3) . . . . ?
C11 P1 C5 C10 65.2(3) . . . . ?
C11 P1 C17 Fe3 91.6(2) . . . . ?
C11 P1 C17 C18 -175.6(2) . . . . ?
C11 P1 C17 C21 -5.6(3) . . . . ?
C11 C12 C13 C14 0.2(5) . . . . ?
C12 C11 C16 C15 -1.6(4) . . . . ?
C12 C13 C14 C15 -0.8(5) . . . . ?
C13 C14 C15 C16 0.2(5) . . . . ?
C14 C15 C16 C11 1.1(5) . . . . ?
C16 C11 C12 C13 1.0(4) . . . . ?
C17 P1 C5 C6 139.5(3) . . . . ?
C17 P1 C5 C10 -40.2(3) . . . . ?
C17 P1 C11 C12 125.0(2) . . . . ?
C17 P1 C11 C16 -58.7(2) . . . . ?
C17 C18 C19 Fe3 58.4(2) . . . . ?
C17 C18 C19 C20 -1.1(3) . . . . ?
C18 C17 C21 Fe3 -60.3(2) . . . . ?
C18 C17 C21 C20 -0.9(3) . . . . ?
C18 C19 C20 Fe3 59.6(2) . . . . ?
C18 C19 C20 C21 0.5(3) . . . . ?
C19 C20 C21 Fe3 59.1(2) . . . . ?
C19 C20 C21 C17 0.3(3) . . . . ?
C21 C17 C18 Fe3 60.0(2) . . . . ?
C21 C17 C18 C19 1.3(3) . . . . ?
C22 P2 C27 C28 60.0(3) . . . . ?
C22 P2 C27 C32 -119.6(3) . . . . ?
C22 P2 C33 C34 30.1(3) . . . . ?
C22 P2 C33 C38 -155.5(2) . . . . ?
C22 C23 C24 Fe3 -58.5(2) . . . . ?
C22 C23 C24 C25 0.9(3) . . . . ?
C23 C22 C26 Fe3 60.39(19) . . . . ?
C23 C22 C26 C25 1.1(3) . . . . ?
C23 C24 C25 Fe3 -58.8(2) . . . . ?
C23 C24 C25 C26 -0.2(3) . . . . ?
C24 C25 C26 Fe3 -58.8(2) . . . . ?
C24 C25 C26 C22 -0.6(3) . . . . ?
C26 C22 C23 Fe3 -60.6(2) . . . . ?
C26 C22 C23 C24 -1.2(3) . . . . ?
C27 P2 C22 Fe3 64.75(19) . . . . ?
C27 P2 C22 C23 -28.0(3) . . . . ?
C27 P2 C22 C26 153.0(2) . . . . ?
C27 P2 C33 C34 136.6(2) . . . . ?
C27 P2 C33 C38 -49.0(2) . . . . ?
C27 C28 C29 C30 -0.6(5) . . . . ?
C28 C27 C32 C31 -0.4(5) . . . . ?
C28 C29 C30 C31 -1.6(6) . . . . ?
C29 C30 C31 C32 2.9(6) . . . . ?
C30 C31 C32 C27 -1.8(5) . . . . ?
C32 C27 C28 C29 1.6(5) . . . . ?
C33 P2 C22 Fe3 167.79(16) . . . . ?
C33 P2 C22 C23 75.0(3) . . . . ?
C33 P2 C22 C26 -104.0(3) . . . . ?
C33 P2 C27 C28 -44.5(3) . . . . ?
C33 P2 C27 C32 135.9(3) . . . . ?
C33 C34 C35 C36 -1.8(5) . . . . ?
C34 C33 C38 C37 -0.3(4) . . . . ?
C34 C35 C36 C37 2.1(5) . . . . ?
C35 C36 C37 C38 -1.5(5) . . . . ?
C36 C37 C38 C33 0.6(5) . . . . ?
C38 C33 C34 C35 0.9(4) . . . . ?
C39 C40 C41 C42 1.1(5) . . . . ?
C40 C39 C44 C43 0.4(4) . . . . ?
C40 C41 C42 N1 -177.2(3) . . . . ?
C40 C41 C42 C43 0.3(4) . . . . ?
C41 C42 C43 C44 -1.3(5) . . . . ?
C42 C43 C44 C39 0.9(5) . . . . ?
C44 C39 C40 C41 -1.5(4) . . . . ?
C45 C46 C47 C48 0.2(5) . . . . ?
C46 C45 C50 C49 -0.4(4) . . . . ?
C46 C47 C48 N2 179.7(3) . . . . ?
C46 C47 C48 C49 2.1(5) . . . . ?
C47 C48 C49 C50 -3.6(5) . . . . ?
C48 C49 C50 C45 2.8(4) . . . . ?
C50 C45 C46 C47 -1.1(4) . . . . ?

loop_
_smtbx_masks_void_nr
_smtbx_masks_void_average_x
_smtbx_masks_void_average_y
_smtbx_masks_void_average_z
_smtbx_masks_void_volume
_smtbx_masks_void_count_electrons
_smtbx_masks_void_content
1 -0.213 -0.713 0.213 757.9 149.3 '3 C6H12'
